data_7025915
loop_
_publ_author_name
'Maiti, Biplab K.'
'G\"orls, Helmar'
'Klobes, Olaf'
'Imhof, Wolfgang'

_publ_section_title
;
 A straightforward and generalizable synthetic methodology for the
 synthesis of ruthenium(II) complexes with thioether ligands from either
 Ru(III) or Ru(0) precursors.
;
_journal_issue 24
_journal_name_full 'Dalton transactions (Cambridge, England : 2003)'
_journal_page_first 5713
_journal_page_last 5720
_journal_paper_doi 10.1039/c0dt00051e
_journal_volume 39
_journal_year 2010
_chemical_formula_moiety 'C16 H32 Cl2 O4 Ru S4, 2(C H Cl3)'
_chemical_formula_sum 'C18 H34 Cl8 O4 Ru S4'
_chemical_formula_weight 827.36
_chemical_name_systematic
;
?
;
_space_group_IT_number 14
_symmetry_cell_setting monoclinic
_symmetry_space_group_name_Hall '-P 2ybc'
_symmetry_space_group_name_H-M 'P 1 21/c 1'
_atom_sites_solution_hydrogens geom
_atom_sites_solution_primary direct
_atom_sites_solution_secondary difmap
_audit_creation_method SHELXL-97
_cell_angle_alpha 90.00
_cell_angle_beta 90.500(2)
_cell_angle_gamma 90.00
_cell_formula_units_Z 2
_cell_length_a 12.9993(4)
_cell_length_b 9.6273(3)
_cell_length_c 12.9450(4)
_cell_measurement_reflns_used 11159
_cell_measurement_temperature 183(2)
_cell_measurement_theta_max 27.48
_cell_measurement_theta_min 2.63
_cell_volume 1619.98(9)
_computing_cell_refinement DENZO
_computing_data_collection COLLECT
_computing_data_reduction DENZO
_computing_molecular_graphics SHELXTL/PC
_computing_publication_material SHELXL-97
_computing_structure_refinement 'SHELXL-97 (Sheldrick, 1997)'
_computing_structure_solution 'SHELXS-97 (Sheldrick, 1990)'
_diffrn_ambient_temperature 183(2)
_diffrn_measured_fraction_theta_full 0.998
_diffrn_measured_fraction_theta_max 0.998
_diffrn_measurement_device_type KappaCCD
_diffrn_measurement_method 'phi- + omega-scan'
_diffrn_radiation_monochromator graphite
_diffrn_radiation_source 'fine-focus sealed tube'
_diffrn_radiation_type MoK\a
_diffrn_radiation_wavelength 0.71073
_diffrn_reflns_av_R_equivalents 0.0362
_diffrn_reflns_av_sigmaI/netI 0.0407
_diffrn_reflns_limit_h_max 16
_diffrn_reflns_limit_h_min -16
_diffrn_reflns_limit_k_max 12
_diffrn_reflns_limit_k_min -11
_diffrn_reflns_limit_l_max 15
_diffrn_reflns_limit_l_min -16
_diffrn_reflns_number 11159
_diffrn_reflns_theta_full 27.48
_diffrn_reflns_theta_max 27.48
_diffrn_reflns_theta_min 2.63
_exptl_absorpt_coefficient_mu 1.426
_exptl_absorpt_correction_type none
_exptl_crystal_colour yellow
_exptl_crystal_density_diffrn 1.696
_exptl_crystal_density_method 'not measured'
_exptl_crystal_description prism
_exptl_crystal_F_000 836
_exptl_crystal_size_max 0.06
_exptl_crystal_size_mid 0.06
_exptl_crystal_size_min 0.05
_refine_diff_density_max 1.053
_refine_diff_density_min -1.471
_refine_diff_density_rms 0.108
_refine_ls_extinction_method none
_refine_ls_goodness_of_fit_ref 1.034
_refine_ls_hydrogen_treatment constr
_refine_ls_matrix_type full
_refine_ls_number_parameters 160
_refine_ls_number_reflns 3695
_refine_ls_number_restraints 0
_refine_ls_restrained_S_all 1.034
_refine_ls_R_factor_all 0.0492
_refine_ls_R_factor_gt 0.0374
_refine_ls_shift/su_max 0.000
_refine_ls_shift/su_mean 0.000
_refine_ls_structure_factor_coef Fsqd
_refine_ls_weighting_details 'calc w=1/[\s^2^(Fo^2^)+(0.0534P)^2^+1.4611P] where P=(Fo^2^+2Fc^2^)/3'
_refine_ls_weighting_scheme calc
_refine_ls_wR_factor_gt 0.0934
_refine_ls_wR_factor_ref 0.0993
_reflns_number_gt 3068
_reflns_number_total 3695
_reflns_threshold_expression >2sigma(I)
_cod_data_source_file c0dt00051e.txt
_cod_data_source_block FO3743
_cod_depositor_comments
;
The following automatic conversions were performed:

'_exptl_absorpt_correction_type' value 'NONE' changed to 'none'
according to /home/saulius/struct/CIF-dictionaries/cif_core.dic
dictionary named 'cif_core.dic' version 2.4.2 from 2011-04-26.

Automatic conversion script
Id: cif_fix_values 1891 2012-01-12 08:04:46Z andrius 
;
_cod_original_sg_symbol_H-M 'P 21/c'
_cod_database_code 7025915

loop_
_symmetry_equiv_pos_as_xyz
'x, y, z'
'-x, y+1/2, -z+1/2'
'-x, -y, -z'
'x, -y-1/2, z-1/2'

loop_
_atom_site_label
_atom_site_type_symbol
_atom_site_fract_x
_atom_site_fract_y
_atom_site_fract_z
_atom_site_U_iso_or_equiv
_atom_site_adp_type
_atom_site_occupancy
_atom_site_symmetry_multiplicity
_atom_site_calc_flag
_atom_site_refinement_flags
Ru1 Ru 0.5000 0.0000 0.5000 0.01642(11) Uani 1 2 d S
Cl1 Cl 0.56346(6) 0.05358(8) 0.67214(5) 0.02418(17) Uani 1 1 d .
S1 S 0.62079(5) -0.17920(7) 0.48228(5) 0.02025(16) Uani 1 1 d .
S2 S 0.61873(5) 0.15896(7) 0.43174(6) 0.02189(17) Uani 1 1 d .
O1 O 0.6711(2) -0.4930(2) 0.52589(18) 0.0315(5) Uani 1 1 d .
O2 O 0.84189(17) 0.1728(2) 0.33976(18) 0.0322(5) Uani 1 1 d .
C1 C 0.6493(2) -0.2641(3) 0.6039(2) 0.0261(7) Uani 1 1 d .
H1A H 0.6830 -0.1978 0.6518 0.031 Uiso 1 1 calc R
H1B H 0.5848 -0.2967 0.6359 0.031 Uiso 1 1 calc R
C2 C 0.7199(3) -0.3865(3) 0.5843(2) 0.0305(7) Uani 1 1 d .
H2A H 0.7814 -0.3538 0.5468 0.037 Uiso 1 1 calc R
H2B H 0.7434 -0.4252 0.6514 0.037 Uiso 1 1 calc R
C3 C 0.6469(3) -0.4505(3) 0.4234(2) 0.0299(7) Uani 1 1 d .
H3A H 0.6189 -0.5309 0.3847 0.036 Uiso 1 1 calc R
H3B H 0.7110 -0.4209 0.3889 0.036 Uiso 1 1 calc R
C4 C 0.5695(2) -0.3321(3) 0.4183(2) 0.0264(7) Uani 1 1 d .
H4A H 0.5049 -0.3609 0.4520 0.032 Uiso 1 1 calc R
H4B H 0.5536 -0.3100 0.3452 0.032 Uiso 1 1 calc R
C5 C 0.6637(2) 0.1048(3) 0.3057(2) 0.0269(6) Uani 1 1 d .
H5A H 0.6841 0.0057 0.3082 0.032 Uiso 1 1 calc R
H5B H 0.6074 0.1147 0.2542 0.032 Uiso 1 1 calc R
C6 C 0.7546(2) 0.1921(3) 0.2734(3) 0.0298(7) Uani 1 1 d .
H6A H 0.7737 0.1676 0.2018 0.036 Uiso 1 1 calc R
H6B H 0.7346 0.2913 0.2741 0.036 Uiso 1 1 calc R
C7 C 0.8244(3) 0.2239(4) 0.4416(3) 0.0347(8) Uani 1 1 d .
H7A H 0.8033 0.3226 0.4376 0.042 Uiso 1 1 calc R
H7B H 0.8893 0.2191 0.4820 0.042 Uiso 1 1 calc R
C8 C 0.7420(2) 0.1418(4) 0.4968(2) 0.0313(7) Uani 1 1 d .
H8A H 0.7362 0.1756 0.5687 0.038 Uiso 1 1 calc R
H8B H 0.7619 0.0426 0.4992 0.038 Uiso 1 1 calc R
Cl3A Cl 0.99814(11) -0.45311(16) 0.37703(10) 0.0738(4) Uani 1 1 d .
Cl2A Cl 0.88727(11) -0.20287(14) 0.32405(11) 0.0711(4) Uani 1 1 d .
Cl1A Cl 0.87571(12) -0.4441(2) 0.19270(13) 0.1017(6) Uani 1 1 d .
C1CL C 0.9550(3) -0.3463(5) 0.2756(3) 0.0488(10) Uani 1 1 d .
H1CA H 1.0158 -0.3123 0.2361 0.059 Uiso 1 1 calc R

loop_
_atom_site_aniso_label
_atom_site_aniso_U_11
_atom_site_aniso_U_22
_atom_site_aniso_U_33
_atom_site_aniso_U_23
_atom_site_aniso_U_13
_atom_site_aniso_U_12
Ru1 0.01723(17) 0.01565(17) 0.01639(17) -0.00071(12) 0.00055(12) -0.00024(12)
Cl1 0.0287(4) 0.0254(4) 0.0184(3) -0.0022(3) -0.0029(3) -0.0014(3)
S1 0.0203(4) 0.0172(3) 0.0233(4) 0.0000(3) 0.0016(3) 0.0014(3)
S2 0.0196(4) 0.0187(3) 0.0274(4) 0.0001(3) 0.0054(3) -0.0009(3)
O1 0.0446(14) 0.0196(11) 0.0301(12) 0.0021(9) 0.0003(10) 0.0036(9)
O2 0.0236(11) 0.0363(13) 0.0367(13) 0.0019(10) 0.0078(10) 0.0025(10)
C1 0.0305(16) 0.0253(15) 0.0225(15) -0.0008(12) -0.0028(12) 0.0056(13)
C2 0.0357(18) 0.0263(16) 0.0294(17) 0.0038(13) -0.0031(14) 0.0087(14)
C3 0.0407(19) 0.0230(15) 0.0258(16) -0.0024(13) 0.0012(14) 0.0063(14)
C4 0.0315(17) 0.0216(15) 0.0260(15) -0.0063(12) -0.0012(13) 0.0004(12)
C5 0.0278(16) 0.0311(16) 0.0217(14) 0.0013(13) 0.0023(12) -0.0028(13)
C6 0.0294(17) 0.0329(17) 0.0272(16) 0.0065(13) 0.0085(13) -0.0020(14)
C7 0.0253(17) 0.0401(19) 0.0389(19) -0.0046(16) 0.0033(14) -0.0083(14)
C8 0.0267(16) 0.0419(19) 0.0252(16) -0.0032(14) -0.0013(13) -0.0074(14)
Cl3A 0.0814(9) 0.0875(9) 0.0524(7) 0.0108(6) -0.0056(6) 0.0149(7)
Cl2A 0.0719(8) 0.0642(7) 0.0772(9) 0.0030(6) 0.0071(7) 0.0027(6)
Cl1A 0.0707(9) 0.1341(14) 0.0996(12) -0.0523(11) -0.0445(9) 0.0357(9)
C1CL 0.0254(18) 0.084(3) 0.037(2) 0.007(2) 0.0058(16) -0.0028(19)

loop_
_atom_type_symbol
_atom_type_description
_atom_type_scat_dispersion_real
_atom_type_scat_dispersion_imag
_atom_type_scat_source
C C 0.0033 0.0016 'International Tables Vol C Tables 4.2.6.8 and 6.1.1.4'
H H 0.0000 0.0000 'International Tables Vol C Tables 4.2.6.8 and 6.1.1.4'
O O 0.0106 0.0060 'International Tables Vol C Tables 4.2.6.8 and 6.1.1.4'
S S 0.1246 0.1234 'International Tables Vol C Tables 4.2.6.8 and 6.1.1.4'
Cl Cl 0.1484 0.1585 'International Tables Vol C Tables 4.2.6.8 and 6.1.1.4'
Ru Ru -1.2594 0.8363 'International Tables Vol C Tables 4.2.6.8 and 6.1.1.4'

loop_
_geom_angle_atom_site_label_1
_geom_angle_atom_site_label_2
_geom_angle_atom_site_label_3
_geom_angle
_geom_angle_site_symmetry_1
_geom_angle_site_symmetry_3
S1 Ru1 S1 180.0 3_656 .
S1 Ru1 S2 90.01(3) 3_656 .
S1 Ru1 S2 89.99(3) . .
S1 Ru1 S2 89.99(3) 3_656 3_656
S1 Ru1 S2 90.01(3) . 3_656
S2 Ru1 S2 180.0 . 3_656
S1 Ru1 Cl1 91.36(2) 3_656 3_656
S1 Ru1 Cl1 88.64(2) . 3_656
S2 Ru1 Cl1 90.70(3) . 3_656
S2 Ru1 Cl1 89.30(3) 3_656 3_656
S1 Ru1 Cl1 88.64(2) 3_656 .
S1 Ru1 Cl1 91.36(2) . .
S2 Ru1 Cl1 89.30(3) . .
S2 Ru1 Cl1 90.70(3) 3_656 .
Cl1 Ru1 Cl1 180.0 3_656 .
C4 S1 C1 95.88(15) . .
C4 S1 Ru1 113.47(10) . .
C1 S1 Ru1 112.29(10) . .
C8 S2 C5 95.80(15) . .
C8 S2 Ru1 110.31(11) . .
C5 S2 Ru1 111.62(10) . .
C3 O1 C2 112.5(2) . .
C7 O2 C6 112.2(2) . .
C2 C1 S1 109.0(2) . .
C2 C1 H1A 109.9 . .
S1 C1 H1A 109.9 . .
C2 C1 H1B 109.9 . .
S1 C1 H1B 109.9 . .
H1A C1 H1B 108.3 . .
O1 C2 C1 112.4(3) . .
O1 C2 H2A 109.1 . .
C1 C2 H2A 109.1 . .
O1 C2 H2B 109.1 . .
C1 C2 H2B 109.1 . .
H2A C2 H2B 107.9 . .
O1 C3 C4 113.4(3) . .
O1 C3 H3A 108.9 . .
C4 C3 H3A 108.9 . .
O1 C3 H3B 108.9 . .
C4 C3 H3B 108.9 . .
H3A C3 H3B 107.7 . .
C3 C4 S1 110.4(2) . .
C3 C4 H4A 109.6 . .
S1 C4 H4A 109.6 . .
C3 C4 H4B 109.6 . .
S1 C4 H4B 109.6 . .
H4A C4 H4B 108.1 . .
C6 C5 S2 110.3(2) . .
C6 C5 H5A 109.6 . .
S2 C5 H5A 109.6 . .
C6 C5 H5B 109.6 . .
S2 C5 H5B 109.6 . .
H5A C5 H5B 108.1 . .
O2 C6 C5 112.3(3) . .
O2 C6 H6A 109.1 . .
C5 C6 H6A 109.1 . .
O2 C6 H6B 109.1 . .
C5 C6 H6B 109.1 . .
H6A C6 H6B 107.9 . .
O2 C7 C8 112.0(3) . .
O2 C7 H7A 109.2 . .
C8 C7 H7A 109.2 . .
O2 C7 H7B 109.2 . .
C8 C7 H7B 109.2 . .
H7A C7 H7B 107.9 . .
C7 C8 S2 111.1(2) . .
C7 C8 H8A 109.4 . .
S2 C8 H8A 109.4 . .
C7 C8 H8B 109.4 . .
S2 C8 H8B 109.4 . .
H8A C8 H8B 108.0 . .
Cl3A C1CL Cl2A 110.6(2) . .
Cl3A C1CL Cl1A 109.0(3) . .
Cl2A C1CL Cl1A 110.3(2) . .
Cl3A C1CL H1CA 109.0 . .
Cl2A C1CL H1CA 109.0 . .
Cl1A C1CL H1CA 109.0 . .

loop_
_geom_bond_atom_site_label_1
_geom_bond_atom_site_label_2
_geom_bond_distance
_geom_bond_site_symmetry_2
Ru1 S1 2.3453(7) 3_656
Ru1 S1 2.3453(7) .
Ru1 S2 2.3513(7) .
Ru1 S2 2.3513(7) 3_656
Ru1 Cl1 2.4249(7) 3_656
Ru1 Cl1 2.4249(7) .
S1 C4 1.814(3) .
S1 C1 1.809(3) .
S2 C8 1.811(3) .
S2 C5 1.815(3) .
O1 C3 1.422(4) .
O1 C2 1.421(4) .
O2 C7 1.428(4) .
O2 C6 1.429(4) .
C1 C2 1.517(4) .
C1 H1A 0.9900 .
C1 H1B 0.9900 .
C2 H2A 0.9900 .
C2 H2B 0.9900 .
C3 C4 1.521(4) .
C3 H3A 0.9900 .
C3 H3B 0.9900 .
C4 H4A 0.9900 .
C4 H4B 0.9900 .
C5 C6 1.513(4) .
C5 H5A 0.9900 .
C5 H5B 0.9900 .
C6 H6A 0.9900 .
C6 H6B 0.9900 .
C7 C8 1.515(5) .
C7 H7A 0.9900 .
C7 H7B 0.9900 .
C8 H8A 0.9900 .
C8 H8B 0.9900 .
Cl3A C1CL 1.756(4) .
Cl2A C1CL 1.757(5) .
Cl1A C1CL 1.755(4) .
C1CL H1CA 1.0000 .
